data_4089212
loop_
_publ_author_name
'Eedugurala, Naresh'
'Wang, Zhuoran'
'Yan, KaKing'
'Boteju, Kasuni C.'
'Chaudhary, Umesh'
'Kobayashi, Takeshi'
'Ellern, Arkady'
'Slowing, Igor I.'
'Pruski, Marek'
'Sadow, Aaron D.'

_publ_section_title
;
 \b-SiH-Containing Tris(silazido) Rare-Earth Complexes as Homogeneous and
 Grafted Single-Site Catalyst Precursors for Hydroamination
;
_journal_issue 6
_journal_name_full Organometallics
_journal_page_first 1142
_journal_paper_doi 10.1021/acs.organomet.6b00956
_journal_volume 36
_journal_year 2017
_chemical_formula_moiety 'C22 H58 N3 O Si3 Y'
_chemical_formula_sum 'C22 H58 N3 O Si3 Y'
_chemical_formula_weight 553.89
_space_group_crystal_system monoclinic
_space_group_IT_number 14
_space_group_name_Hall '-P 2ybc'
_space_group_name_H-M_alt 'P 1 21/c 1'
_atom_sites_solution_hydrogens mixed
_cell_angle_alpha 90
_cell_angle_beta 114.423(2)
_cell_angle_gamma 90
_cell_formula_units_Z 4
_cell_length_a 19.229(2)
_cell_length_b 10.9623(12)
_cell_length_c 16.9486(18)
_cell_measurement_reflns_used 7926
_cell_measurement_temperature 153(2)
_cell_measurement_theta_max 27.47
_cell_measurement_theta_min 2.19
_cell_volume 3253.0(6)
_computing_cell_refinement 'Bruker SAINT'
_computing_data_collection 'Bruker APEX2'
_computing_data_reduction 'Bruker SAINT'
_computing_molecular_graphics 'Bruker SHELXTL'
_computing_publication_material 'Bruker SHELXTL'
_computing_structure_refinement 'SHELXL-2014/7 (Sheldrick, 2014)'
_computing_structure_solution 'SHELXS-97 (Sheldrick, 2008)'
_diffrn_ambient_temperature 153(2)
_diffrn_measured_fraction_theta_full 0.998
_diffrn_measured_fraction_theta_max 0.996
_diffrn_measurement_device_type 'Bruker APEX-II CCD'
_diffrn_measurement_method '\f and \w scans'
_diffrn_radiation_type MoK\a
_diffrn_radiation_wavelength 0.71073
_diffrn_reflns_av_R_equivalents 0.0480
_diffrn_reflns_av_unetI/netI 0.0448
_diffrn_reflns_Laue_measured_fraction_full 0.998
_diffrn_reflns_Laue_measured_fraction_max 0.996
_diffrn_reflns_limit_h_max 24
_diffrn_reflns_limit_h_min -24
_diffrn_reflns_limit_k_max 14
_diffrn_reflns_limit_k_min -14
_diffrn_reflns_limit_l_max 22
_diffrn_reflns_limit_l_min -21
_diffrn_reflns_number 30184
_diffrn_reflns_point_group_measured_fraction_full 0.998
_diffrn_reflns_point_group_measured_fraction_max 0.996
_diffrn_reflns_theta_full 25.242
_diffrn_reflns_theta_max 27.520
_diffrn_reflns_theta_min 1.163
_exptl_absorpt_coefficient_mu 1.920
_exptl_absorpt_correction_T_max 0.74
_exptl_absorpt_correction_T_min 0.63
_exptl_absorpt_correction_type multi-scan
_exptl_absorpt_process_details 'Bruker, SADABS'
_exptl_crystal_colour colourless
_exptl_crystal_density_diffrn 1.131
_exptl_crystal_description block
_exptl_crystal_F_000 1200
_exptl_crystal_size_max 0.440
_exptl_crystal_size_mid 0.350
_exptl_crystal_size_min 0.320
_refine_diff_density_max 1.643
_refine_diff_density_min -1.038
_refine_diff_density_rms 0.096
_refine_ls_extinction_method none
_refine_ls_goodness_of_fit_ref 1.197
_refine_ls_hydrogen_treatment mixed
_refine_ls_matrix_type full
_refine_ls_number_parameters 297
_refine_ls_number_reflns 7450
_refine_ls_number_restraints 0
_refine_ls_restrained_S_all 1.197
_refine_ls_R_factor_all 0.0633
_refine_ls_R_factor_gt 0.0506
_refine_ls_shift/su_max 0.002
_refine_ls_shift/su_mean 0.000
_refine_ls_structure_factor_coef Fsqd
_refine_ls_weighting_details 'w=1/[\s^2^(Fo^2^)+(0.0090P)^2^+12.5770P] where P=(Fo^2^+2Fc^2^)/3'
_refine_ls_weighting_scheme calc
_refine_ls_wR_factor_gt 0.1174
_refine_ls_wR_factor_ref 0.1214
_reflns_Friedel_coverage 0.000
_reflns_number_gt 6212
_reflns_number_total 7450
_reflns_threshold_expression 'I > 2\s(I)'
_cod_data_source_file om6b00956_si_002.cif
_cod_data_source_block 2Et2O_YNSiHtBuEt2O
_cod_original_cell_volume 3252.9(6)
_cod_original_sg_symbol_H-M 'P 21/c'
_cod_database_code 4089212
_shelxl_version_number 2014/7
_shelx_space_group_comment
; 
The symmetry employed for this shelxl refinement is uniquely defined 
by the following loop, which should always be used as a source of 
symmetry information in preference to the above space-group names. 
They are only intended as comments. 
;
_shelx_estimated_absorpt_t_min 0.486
_shelx_estimated_absorpt_t_max 0.579

loop_
_space_group_symop_operation_xyz
'x, y, z'
'-x, y+1/2, -z+1/2'
'-x, -y, -z'
'x, -y-1/2, z-1/2'

loop_
_atom_site_label
_atom_site_type_symbol
_atom_site_fract_x
_atom_site_fract_y
_atom_site_fract_z
_atom_site_U_iso_or_equiv
_atom_site_adp_type
_atom_site_occupancy
_atom_site_site_symmetry_order
_atom_site_calc_flag
_atom_site_refinement_flags_posn
_atom_site_refinement_flags_adp
Y1 Y 0.25116(2) 0.41569(3) 0.44167(2) 0.01268(9) Uani 1 1 d . .
C1 C 0.3932(2) 0.2592(4) 0.6040(3) 0.0223(8) Uani 1 1 d . .
C2 C 0.4642(2) 0.3415(4) 0.6472(3) 0.0315(10) Uani 1 1 d . .
H2A H 0.5001 0.3257 0.6209 0.047 Uiso 1 1 calc R U
H2B H 0.4889 0.3236 0.7094 0.047 Uiso 1 1 calc R U
H2C H 0.4485 0.4273 0.6386 0.047 Uiso 1 1 calc R U
C3 C 0.4201(3) 0.1265(4) 0.6148(3) 0.0298(10) Uani 1 1 d . .
H3A H 0.3757 0.0725 0.5890 0.045 Uiso 1 1 calc R U
H3B H 0.4475 0.1077 0.6766 0.045 Uiso 1 1 calc R U
H3C H 0.4542 0.1143 0.5856 0.045 Uiso 1 1 calc R U
C4 C 0.3415(2) 0.2759(4) 0.6510(3) 0.0268(9) Uani 1 1 d . .
H4A H 0.3229 0.3601 0.6439 0.040 Uiso 1 1 calc R U
H4B H 0.3703 0.2583 0.7128 0.040 Uiso 1 1 calc R U
H4C H 0.2981 0.2199 0.6267 0.040 Uiso 1 1 calc R U
C5 C 0.3566(3) 0.0860(4) 0.3915(3) 0.0415(12) Uani 1 1 d . .
H5A H 0.3927 0.0315 0.4351 0.062 Uiso 1 1 calc R U
H5B H 0.3631 0.0790 0.3373 0.062 Uiso 1 1 calc R U
H5C H 0.3043 0.0632 0.3813 0.062 Uiso 1 1 calc R U
C6 C 0.4722(3) 0.2911(6) 0.4385(4) 0.0475(14) Uani 1 1 d . .
H6A H 0.4815 0.3778 0.4533 0.071 Uiso 1 1 calc R U
H6B H 0.4743 0.2762 0.3825 0.071 Uiso 1 1 calc R U
H6C H 0.5114 0.2420 0.4834 0.071 Uiso 1 1 calc R U
C7 C 0.1120(2) 0.2661(4) 0.2640(2) 0.0215(8) Uani 1 1 d . .
C8 C 0.1611(3) 0.2945(4) 0.2157(3) 0.0296(10) Uani 1 1 d . .
H8A H 0.1773 0.3801 0.2251 0.044 Uiso 1 1 calc R U
H8B H 0.1316 0.2801 0.1536 0.044 Uiso 1 1 calc R U
H8C H 0.2063 0.2416 0.2370 0.044 Uiso 1 1 calc R U
C9 C 0.0900(3) 0.1305(4) 0.2499(3) 0.0312(10) Uani 1 1 d . .
H9A H 0.1361 0.0803 0.2756 0.047 Uiso 1 1 calc R U
H9B H 0.0643 0.1137 0.1877 0.047 Uiso 1 1 calc R U
H9C H 0.0555 0.1111 0.2775 0.047 Uiso 1 1 calc R U
C10 C 0.0374(2) 0.3423(4) 0.2237(3) 0.0339(10) Uani 1 1 d . .
H10A H 0.0045 0.3232 0.2533 0.051 Uiso 1 1 calc R U
H10B H 0.0106 0.3224 0.1620 0.051 Uiso 1 1 calc R U
H10C H 0.0501 0.4294 0.2302 0.051 Uiso 1 1 calc R U
C11 C 0.1689(3) 0.0648(4) 0.4664(3) 0.0327(10) Uani 1 1 d . .
H11A H 0.1361 0.0082 0.4217 0.049 Uiso 1 1 calc R U
H11B H 0.1670 0.0450 0.5219 0.049 Uiso 1 1 calc R U
H11C H 0.2216 0.0574 0.4721 0.049 Uiso 1 1 calc R U
C12 C 0.0359(2) 0.2310(4) 0.4309(3) 0.0312(10) Uani 1 1 d . .
H12A H 0.0164 0.3146 0.4180 0.047 Uiso 1 1 calc R U
H12B H 0.0373 0.2058 0.4870 0.047 Uiso 1 1 calc R U
H12C H 0.0024 0.1760 0.3855 0.047 Uiso 1 1 calc R U
C13 C 0.1620(2) 0.6044(3) 0.5326(2) 0.0186(8) Uani 1 1 d . .
C14 C 0.0897(2) 0.5788(4) 0.4512(3) 0.0251(8) Uani 1 1 d . .
H14A H 0.0880 0.6329 0.4044 0.038 Uiso 1 1 calc R U
H14B H 0.0448 0.5934 0.4633 0.038 Uiso 1 1 calc R U
H14C H 0.0899 0.4937 0.4337 0.038 Uiso 1 1 calc R U
C15 C 0.1622(2) 0.7402(4) 0.5539(3) 0.0260(9) Uani 1 1 d . .
H15A H 0.2070 0.7585 0.6075 0.039 Uiso 1 1 calc R U
H15B H 0.1156 0.7601 0.5614 0.039 Uiso 1 1 calc R U
H15C H 0.1641 0.7889 0.5063 0.039 Uiso 1 1 calc R U
C16 C 0.1594(3) 0.5301(4) 0.6082(3) 0.0292(9) Uani 1 1 d . .
H16A H 0.1587 0.4428 0.5953 0.044 Uiso 1 1 calc R U
H16B H 0.1133 0.5514 0.6163 0.044 Uiso 1 1 calc R U
H16C H 0.2047 0.5486 0.6613 0.044 Uiso 1 1 calc R U
C17 C 0.3291(2) 0.7990(4) 0.5343(3) 0.0267(9) Uani 1 1 d . .
H17A H 0.3171 0.8026 0.4722 0.040 Uiso 1 1 calc R U
H17B H 0.3822 0.8243 0.5676 0.040 Uiso 1 1 calc R U
H17C H 0.2949 0.8538 0.5473 0.040 Uiso 1 1 calc R U
C18 C 0.3650(3) 0.6332(4) 0.6859(3) 0.0312(10) Uani 1 1 d . .
H18A H 0.3405 0.6909 0.7106 0.047 Uiso 1 1 calc R U
H18B H 0.4189 0.6551 0.7048 0.047 Uiso 1 1 calc R U
H18C H 0.3613 0.5505 0.7059 0.047 Uiso 1 1 calc R U
C19 C 0.1886(2) 0.6216(4) 0.2830(3) 0.0278(9) Uani 1 1 d . .
H19A H 0.1439 0.5801 0.2858 0.033 Uiso 1 1 calc R U
H19B H 0.1834 0.6157 0.2225 0.033 Uiso 1 1 calc R U
C20 C 0.1872(3) 0.7544(4) 0.3058(3) 0.0369(11) Uani 1 1 d . .
H20A H 0.1896 0.7610 0.3645 0.055 Uiso 1 1 calc R U
H20B H 0.1399 0.7921 0.2646 0.055 Uiso 1 1 calc R U
H20C H 0.2311 0.7963 0.3030 0.055 Uiso 1 1 calc R U
C21 C 0.3259(2) 0.5916(4) 0.3287(3) 0.0247(8) Uani 1 1 d . .
H21A H 0.3710 0.5624 0.3796 0.030 Uiso 1 1 calc R U
H21B H 0.3291 0.6816 0.3268 0.030 Uiso 1 1 calc R U
C22 C 0.3282(3) 0.5390(4) 0.2475(3) 0.0291(9) Uani 1 1 d . .
H22A H 0.3212 0.4504 0.2468 0.044 Uiso 1 1 calc R U
H22B H 0.3777 0.5573 0.2464 0.044 Uiso 1 1 calc R U
H22C H 0.2873 0.5751 0.1965 0.044 Uiso 1 1 calc R U
N1 N 0.35136(17) 0.2919(3) 0.5120(2) 0.0171(6) Uani 1 1 d . .
N2 N 0.15209(17) 0.2968(3) 0.3564(2) 0.0180(6) Uani 1 1 d . .
N3 N 0.22934(17) 0.5697(3) 0.51660(19) 0.0157(6) Uani 1 1 d . .
O1 O 0.25725(15) 0.5584(2) 0.33909(17) 0.0204(6) Uani 1 1 d . .
Si1 Si 0.37525(6) 0.24752(11) 0.43155(8) 0.0234(2) Uani 1 1 d . .
H1S H 0.324(3) 0.320(4) 0.365(3) 0.028 Uiso 1 1 d . U
Si2 Si 0.13461(6) 0.22449(10) 0.43484(7) 0.0196(2) Uani 1 1 d . .
H2S H 0.181(2) 0.294(4) 0.510(3) 0.024 Uiso 1 1 d . U
Si3 Si 0.31601(6) 0.63875(9) 0.56472(7) 0.0182(2) Uani 1 1 d . .
H3S H 0.358(2) 0.568(4) 0.531(3) 0.022 Uiso 1 1 d . U

loop_
_atom_site_aniso_label
_atom_site_aniso_U_11
_atom_site_aniso_U_22
_atom_site_aniso_U_33
_atom_site_aniso_U_23
_atom_site_aniso_U_13
_atom_site_aniso_U_12
Y1 0.01229(16) 0.01256(16) 0.01339(16) -0.00013(13) 0.00550(12) 0.00013(14)
C1 0.023(2) 0.0176(19) 0.023(2) 0.0019(15) 0.0053(16) 0.0015(16)
C2 0.022(2) 0.027(2) 0.034(2) 0.0028(18) -0.0008(18) -0.0002(18)
C3 0.033(2) 0.020(2) 0.031(2) 0.0059(17) 0.0091(19) 0.0044(18)
C4 0.034(2) 0.024(2) 0.0157(19) 0.0027(16) 0.0029(17) -0.0001(18)
C5 0.063(3) 0.028(2) 0.039(3) -0.003(2) 0.027(3) 0.012(2)
C6 0.027(2) 0.070(4) 0.055(3) 0.009(3) 0.026(2) 0.008(3)
C7 0.0173(18) 0.025(2) 0.0195(19) -0.0061(16) 0.0043(15) -0.0041(16)
C8 0.032(2) 0.037(3) 0.019(2) -0.0059(18) 0.0101(18) -0.0050(19)
C9 0.030(2) 0.032(2) 0.029(2) -0.0129(19) 0.0099(19) -0.0066(19)
C10 0.024(2) 0.037(3) 0.031(2) -0.003(2) 0.0017(19) 0.0030(19)
C11 0.037(2) 0.019(2) 0.044(3) 0.0045(19) 0.018(2) 0.0007(18)
C12 0.024(2) 0.034(2) 0.041(3) -0.002(2) 0.019(2) -0.0043(19)
C13 0.0176(18) 0.0151(18) 0.0232(19) -0.0023(14) 0.0084(15) -0.0002(14)
C14 0.0133(17) 0.028(2) 0.032(2) -0.0045(18) 0.0072(16) 0.0017(16)
C15 0.024(2) 0.019(2) 0.041(2) -0.0051(18) 0.0193(19) 0.0010(16)
C16 0.035(2) 0.026(2) 0.036(2) 0.0015(19) 0.025(2) 0.0006(19)
C17 0.026(2) 0.0176(19) 0.041(2) -0.0016(17) 0.0180(19) -0.0010(16)
C18 0.031(2) 0.025(2) 0.027(2) -0.0063(18) 0.0014(18) -0.0017(18)
C19 0.030(2) 0.034(2) 0.023(2) 0.0102(17) 0.0131(18) 0.0084(18)
C20 0.038(3) 0.032(2) 0.039(3) 0.010(2) 0.015(2) 0.009(2)
C21 0.0216(19) 0.029(2) 0.028(2) 0.0004(18) 0.0143(17) -0.0060(17)
C22 0.034(2) 0.027(2) 0.033(2) 0.0028(18) 0.020(2) -0.0001(18)
N1 0.0142(15) 0.0154(15) 0.0180(15) 0.0015(12) 0.0031(12) 0.0010(12)
N2 0.0168(15) 0.0184(16) 0.0180(16) -0.0031(12) 0.0066(13) 0.0022(12)
N3 0.0167(15) 0.0133(15) 0.0172(15) 0.0005(12) 0.0073(12) 0.0006(12)
O1 0.0213(14) 0.0211(14) 0.0207(13) 0.0050(11) 0.0105(11) 0.0006(11)
Si1 0.0224(6) 0.0228(6) 0.0292(6) 0.0035(5) 0.0149(5) 0.0053(4)
Si2 0.0178(5) 0.0167(5) 0.0264(6) -0.0024(4) 0.0112(4) -0.0021(4)
Si3 0.0162(5) 0.0144(5) 0.0221(5) -0.0026(4) 0.0061(4) -0.0008(4)

loop_
_atom_type_symbol
_atom_type_description
_atom_type_scat_dispersion_real
_atom_type_scat_dispersion_imag
_atom_type_scat_source
C C 0.0033 0.0016 'International Tables Vol C Tables 4.2.6.8 and 6.1.1.4'
H H 0.0000 0.0000 'International Tables Vol C Tables 4.2.6.8 and 6.1.1.4'
N N 0.0061 0.0033 'International Tables Vol C Tables 4.2.6.8 and 6.1.1.4'
Si Si 0.0817 0.0704 'International Tables Vol C Tables 4.2.6.8 and 6.1.1.4'
Y Y -2.7962 3.5667 'International Tables Vol C Tables 4.2.6.8 and 6.1.1.4'
O O 0.0106 0.0060 'International Tables Vol C Tables 4.2.6.8 and 6.1.1.4'

loop_
_geom_angle_atom_site_label_1
_geom_angle_atom_site_label_2
_geom_angle_atom_site_label_3
_geom_angle
N1 Y1 N3 118.07(11)
N1 Y1 N2 107.50(11)
N3 Y1 N2 119.14(11)
N1 Y1 O1 119.57(10)
N3 Y1 O1 89.77(10)
N2 Y1 O1 101.20(10)
N1 Y1 H1S 58.7(10)
N3 Y1 H1S 151.8(10)
N2 Y1 H1S 86.1(10)
O1 Y1 H1S 71.9(10)
N1 Y1 H2S 86.8(10)
N3 Y1 H2S 82.8(10)
N2 Y1 H2S 61.1(10)
O1 Y1 H2S 152.8(10)
H1S Y1 H2S 123.1(14)
N1 Y1 H3S 77.4(9)
N3 Y1 H3S 58.2(9)
N2 Y1 H3S 174.9(9)
O1 Y1 H3S 74.9(9)
H1S Y1 H3S 95.5(14)
H2S Y1 H3S 121.3(13)
N1 C1 C4 109.7(3)
N1 C1 C3 111.6(3)
C4 C1 C3 108.3(3)
N1 C1 C2 110.4(3)
C4 C1 C2 108.8(3)
C3 C1 C2 108.1(3)
C1 C2 H2A 109.5
C1 C2 H2B 109.5
H2A C2 H2B 109.5
C1 C2 H2C 109.5
H2A C2 H2C 109.5
H2B C2 H2C 109.5
C1 C3 H3A 109.5
C1 C3 H3B 109.5
H3A C3 H3B 109.5
C1 C3 H3C 109.5
H3A C3 H3C 109.5
H3B C3 H3C 109.5
C1 C4 H4A 109.5
C1 C4 H4B 109.5
H4A C4 H4B 109.5
C1 C4 H4C 109.5
H4A C4 H4C 109.5
H4B C4 H4C 109.5
Si1 C5 H5A 109.5
Si1 C5 H5B 109.5
H5A C5 H5B 109.5
Si1 C5 H5C 109.5
H5A C5 H5C 109.5
H5B C5 H5C 109.5
Si1 C6 H6A 109.5
Si1 C6 H6B 109.5
H6A C6 H6B 109.5
Si1 C6 H6C 109.5
H6A C6 H6C 109.5
H6B C6 H6C 109.5
N2 C7 C8 111.0(3)
N2 C7 C9 112.1(3)
C8 C7 C9 107.9(3)
N2 C7 C10 109.2(3)
C8 C7 C10 108.6(4)
C9 C7 C10 107.9(3)
C7 C8 H8A 109.5
C7 C8 H8B 109.5
H8A C8 H8B 109.5
C7 C8 H8C 109.5
H8A C8 H8C 109.5
H8B C8 H8C 109.5
C7 C9 H9A 109.5
C7 C9 H9B 109.5
H9A C9 H9B 109.5
C7 C9 H9C 109.5
H9A C9 H9C 109.5
H9B C9 H9C 109.5
C7 C10 H10A 109.5
C7 C10 H10B 109.5
H10A C10 H10B 109.5
C7 C10 H10C 109.5
H10A C10 H10C 109.5
H10B C10 H10C 109.5
Si2 C11 H11A 109.5
Si2 C11 H11B 109.5
H11A C11 H11B 109.5
Si2 C11 H11C 109.5
H11A C11 H11C 109.5
H11B C11 H11C 109.5
Si2 C12 H12A 109.5
Si2 C12 H12B 109.5
H12A C12 H12B 109.5
Si2 C12 H12C 109.5
H12A C12 H12C 109.5
H12B C12 H12C 109.5
N3 C13 C14 109.1(3)
N3 C13 C15 112.1(3)
C14 C13 C15 107.7(3)
N3 C13 C16 110.5(3)
C14 C13 C16 109.0(3)
C15 C13 C16 108.5(3)
C13 C14 H14A 109.5
C13 C14 H14B 109.5
H14A C14 H14B 109.5
C13 C14 H14C 109.5
H14A C14 H14C 109.5
H14B C14 H14C 109.5
C13 C15 H15A 109.5
C13 C15 H15B 109.5
H15A C15 H15B 109.5
C13 C15 H15C 109.5
H15A C15 H15C 109.5
H15B C15 H15C 109.5
C13 C16 H16A 109.5
C13 C16 H16B 109.5
H16A C16 H16B 109.5
C13 C16 H16C 109.5
H16A C16 H16C 109.5
H16B C16 H16C 109.5
Si3 C17 H17A 109.5
Si3 C17 H17B 109.5
H17A C17 H17B 109.5
Si3 C17 H17C 109.5
H17A C17 H17C 109.5
H17B C17 H17C 109.5
Si3 C18 H18A 109.5
Si3 C18 H18B 109.5
H18A C18 H18B 109.5
Si3 C18 H18C 109.5
H18A C18 H18C 109.5
H18B C18 H18C 109.5
O1 C19 C20 113.7(4)
O1 C19 H19A 108.8
C20 C19 H19A 108.8
O1 C19 H19B 108.8
C20 C19 H19B 108.8
H19A C19 H19B 107.7
C19 C20 H20A 109.5
C19 C20 H20B 109.5
H20A C20 H20B 109.5
C19 C20 H20C 109.5
H20A C20 H20C 109.5
H20B C20 H20C 109.5
O1 C21 C22 112.8(3)
O1 C21 H21A 109.0
C22 C21 H21A 109.0
O1 C21 H21B 109.0
C22 C21 H21B 109.0
H21A C21 H21B 107.8
C21 C22 H22A 109.5
C21 C22 H22B 109.5
H22A C22 H22B 109.5
C21 C22 H22C 109.5
H22A C22 H22C 109.5
H22B C22 H22C 109.5
C1 N1 Si1 125.1(3)
C1 N1 Y1 132.9(2)
Si1 N1 Y1 101.86(15)
C7 N2 Si2 122.7(3)
C7 N2 Y1 138.0(2)
Si2 N2 Y1 98.93(14)
C13 N3 Si3 123.8(2)
C13 N3 Y1 132.6(2)
Si3 N3 Y1 103.29(14)
C19 O1 C21 115.5(3)
C19 O1 Y1 119.3(2)
C21 O1 Y1 125.3(2)
N1 Si1 C5 119.4(2)
N1 Si1 C6 118.1(2)
C5 Si1 C6 107.4(3)
N1 Si1 H1S 99.0(18)
C5 Si1 H1S 106.2(18)
C6 Si1 H1S 104.6(18)
N2 Si2 C11 120.05(19)
N2 Si2 C12 118.70(19)
C11 Si2 C12 106.2(2)
N2 Si2 H2S 101.5(17)
C11 Si2 H2S 103.3(17)
C12 Si2 H2S 104.7(17)
N3 Si3 C18 117.40(19)
N3 Si3 C17 120.06(18)
C18 Si3 C17 105.5(2)
N3 Si3 H3S 100.0(17)
C18 Si3 H3S 108.3(17)
C17 Si3 H3S 104.1(17)

loop_
_geom_bond_atom_site_label_1
_geom_bond_atom_site_label_2
_geom_bond_distance
Y1 N1 2.253(3)
Y1 N3 2.254(3)
Y1 N2 2.267(3)
Y1 O1 2.377(3)
Y1 H1S 2.51(4)
Y1 H2S 2.50(4)
Y1 H3S 2.60(4)
C1 N1 1.473(5)
C1 C4 1.520(6)
C1 C3 1.529(5)
C1 C2 1.544(6)
C2 H2A 0.9800
C2 H2B 0.9800
C2 H2C 0.9800
C3 H3A 0.9800
C3 H3B 0.9800
C3 H3C 0.9800
C4 H4A 0.9800
C4 H4B 0.9800
C4 H4C 0.9800
C5 Si1 1.877(5)
C5 H5A 0.9800
C5 H5B 0.9800
C5 H5C 0.9800
C6 Si1 1.880(5)
C6 H6A 0.9800
C6 H6B 0.9800
C6 H6C 0.9800
C7 N2 1.470(5)
C7 C8 1.518(6)
C7 C9 1.537(6)
C7 C10 1.552(6)
C8 H8A 0.9800
C8 H8B 0.9800
C8 H8C 0.9800
C9 H9A 0.9800
C9 H9B 0.9800
C9 H9C 0.9800
C10 H10A 0.9800
C10 H10B 0.9800
C10 H10C 0.9800
C11 Si2 1.869(4)
C11 H11A 0.9800
C11 H11B 0.9800
C11 H11C 0.9800
C12 Si2 1.872(4)
C12 H12A 0.9800
C12 H12B 0.9800
C12 H12C 0.9800
C13 N3 1.478(5)
C13 C14 1.526(5)
C13 C15 1.532(5)
C13 C16 1.537(5)
C14 H14A 0.9800
C14 H14B 0.9800
C14 H14C 0.9800
C15 H15A 0.9800
C15 H15B 0.9800
C15 H15C 0.9800
C16 H16A 0.9800
C16 H16B 0.9800
C16 H16C 0.9800
C17 Si3 1.877(4)
C17 H17A 0.9800
C17 H17B 0.9800
C17 H17C 0.9800
C18 Si3 1.874(4)
C18 H18A 0.9800
C18 H18B 0.9800
C18 H18C 0.9800
C19 O1 1.446(5)
C19 C20 1.510(6)
C19 H19A 0.9900
C19 H19B 0.9900
C20 H20A 0.9800
C20 H20B 0.9800
C20 H20C 0.9800
C21 O1 1.449(4)
C21 C22 1.509(6)
C21 H21A 0.9900
C21 H21B 0.9900
C22 H22A 0.9800
C22 H22B 0.9800
C22 H22C 0.9800
N1 Si1 1.681(3)
N2 Si2 1.697(3)
N3 Si3 1.700(3)
Si1 H1S 1.39(4)
Si2 H2S 1.44(4)
Si3 H3S 1.39(4)
